data_1520554
loop_
_publ_author_name
'Saltsman, Irena'
'Goldberg, Israel'
'Gross, Zeev'

_publ_section_title
;
 Porphyrins and Corroles with 2,6-Pyrimidyl Substituents.
;
_journal_issue 13
_journal_name_full 'Organic letters'
_journal_page_first 3214
_journal_page_last 3217
_journal_paper_doi 10.1021/acs.orglett.5b01297
_journal_volume 17
_journal_year 2015
_chemical_formula_moiety 'C45 H27 Co F4 N8, C6 H6'
_chemical_formula_sum 'C51 H33 Co F4 N8'
_chemical_formula_weight 892.78
_space_group_crystal_system monoclinic
_space_group_IT_number 14
_space_group_name_Hall '-P 2ybc'
_space_group_name_H-M_alt 'P 1 21/c 1'
_symmetry_space_group_name_Hall '-P 2ybc'
_symmetry_space_group_name_H-M 'P 1 21/c 1'
_atom_sites_solution_hydrogens geom
_atom_sites_solution_primary direct
_atom_sites_solution_secondary difmap
_audit_creation_method SHELXL
_cell_angle_alpha 90
_cell_angle_beta 97.248(4)
_cell_angle_gamma 90
_cell_formula_units_Z 4
_cell_length_a 12.3996(11)
_cell_length_b 15.4999(13)
_cell_length_c 21.5037(19)
_cell_measurement_reflns_used 6089
_cell_measurement_temperature 110(2)
_cell_measurement_theta_max 25.12
_cell_measurement_theta_min 1.66
_cell_volume 4099.8(6)
_computing_cell_refinement 'Saint, Bruker-AXS'
_computing_data_collection 'Apex2, Bruker-AXS'
_computing_data_reduction 'Saint, Bruker-AXS'
_computing_structure_refinement 'SHELXL-2014/7 (Sheldrick, 2008)'
_computing_structure_solution 'SHELXTL-2014 (Sheldrick, 2008)'
_diffrn_ambient_temperature 110(2)
_diffrn_detector_area_resol_mean 1.75
_diffrn_measured_fraction_theta_full 0.995
_diffrn_measured_fraction_theta_max 0.995
_diffrn_measurement_device_type 'ApexDuo, Bruker-AXS'
_diffrn_measurement_method '1 deg. \f and \w scans'
_diffrn_radiation_type MoK\a
_diffrn_radiation_wavelength 0.71073
_diffrn_reflns_av_R_equivalents 0.0350
_diffrn_reflns_av_unetI/netI 0.0351
_diffrn_reflns_Laue_measured_fraction_full 0.995
_diffrn_reflns_Laue_measured_fraction_max 0.995
_diffrn_reflns_limit_h_max 14
_diffrn_reflns_limit_h_min -14
_diffrn_reflns_limit_k_max 18
_diffrn_reflns_limit_k_min -15
_diffrn_reflns_limit_l_max 25
_diffrn_reflns_limit_l_min -25
_diffrn_reflns_number 28729
_diffrn_reflns_point_group_measured_fraction_full 0.995
_diffrn_reflns_point_group_measured_fraction_max 0.995
_diffrn_reflns_theta_full 25.117
_diffrn_reflns_theta_max 25.117
_diffrn_reflns_theta_min 1.656
_diffrn_source 'ImuS microsource'
_exptl_absorpt_coefficient_mu 0.486
_exptl_absorpt_correction_T_max 0.962
_exptl_absorpt_correction_T_min 0.868
_exptl_absorpt_correction_type multi-scan
_exptl_absorpt_process_details 'Sadabs, Bruker-AXS'
_exptl_crystal_colour red
_exptl_crystal_density_diffrn 1.446
_exptl_crystal_description plate
_exptl_crystal_F_000 1832
_exptl_crystal_size_max 0.300
_exptl_crystal_size_mid 0.150
_exptl_crystal_size_min 0.080
_refine_diff_density_max 0.246
_refine_diff_density_min -0.396
_refine_diff_density_rms 0.050
_refine_ls_extinction_method none
_refine_ls_goodness_of_fit_ref 1.027
_refine_ls_hydrogen_treatment constr
_refine_ls_matrix_type full
_refine_ls_number_parameters 577
_refine_ls_number_reflns 7291
_refine_ls_number_restraints 0
_refine_ls_restrained_S_all 1.027
_refine_ls_R_factor_all 0.0442
_refine_ls_R_factor_gt 0.0330
_refine_ls_shift/su_max 0.001
_refine_ls_shift/su_mean 0.000
_refine_ls_structure_factor_coef Fsqd
_refine_ls_weighting_details 'w=1/[\s^2^(Fo^2^)+(0.0373P)^2^+3.9949P] where P=(Fo^2^+2Fc^2^)/3'
_refine_ls_weighting_scheme calc
_refine_ls_wR_factor_gt 0.0734
_refine_ls_wR_factor_ref 0.0783
_reflns_Friedel_coverage 0.000
_reflns_number_gt 6089
_reflns_number_total 7291
_reflns_threshold_expression 'I > 2\s(I)'
_cod_data_source_file ol5b01297_si_002.cif
_cod_data_source_block compound-11
_cod_depositor_comments
;Adding full bibliography for 1520552--1520554.cif.

The following automatic conversions were performed:

'_atom_sites_solution_secondary' value 'diffmap' was changed to
'difmap'.

Automatic conversion script
Id: cif_fix_values 6452 2018-10-05 10:23:21Z andrius 
;
_cod_database_code 1520554
_shelx_shelxl_version_number 2014/7
_shelx_space_group_comment
;
The symmetry employed for this shelxl refinement is uniquely defined
by the following loop, which should always be used as a source of
symmetry information in preference to the above space-group names.
They are only intended as comments.
;
_shelx_estimated_absorpt_t_min 0.868
_shelx_estimated_absorpt_t_max 0.962

loop_
_space_group_symop_operation_xyz
'x, y, z'
'-x, y+1/2, -z+1/2'
'-x, -y, -z'
'x, -y-1/2, z-1/2'

loop_
_atom_site_label
_atom_site_type_symbol
_atom_site_fract_x
_atom_site_fract_y
_atom_site_fract_z
_atom_site_U_iso_or_equiv
_atom_site_adp_type
_atom_site_occupancy
_atom_site_site_symmetry_order
_atom_site_calc_flag
_atom_site_refinement_flags_posn
_atom_site_refinement_flags_adp
Co1 Co 0.51435(2) 0.86436(2) 0.17018(2) 0.01099(8) Uani 1 1 d . .
F1 F 0.97256(10) 0.84530(9) 0.23096(6) 0.0360(3) Uani 1 1 d . .
F2 F 0.77418(11) 0.60977(8) 0.13990(7) 0.0372(4) Uani 1 1 d . .
F3 F 0.06343(10) 0.85439(8) 0.11054(7) 0.0314(3) Uani 1 1 d . .
F4 F 0.23950(9) 1.12153(8) 0.11787(6) 0.0267(3) Uani 1 1 d . .
N1 N 0.40303(12) 0.89550(10) 0.21922(7) 0.0120(3) Uani 1 1 d . .
N2 N 0.61844(13) 0.83458(10) 0.23895(7) 0.0129(3) Uani 1 1 d . .
N3 N 0.61087(13) 0.83512(10) 0.11326(7) 0.0131(3) Uani 1 1 d . .
N4 N 0.42676(13) 0.89361(10) 0.09608(7) 0.0124(3) Uani 1 1 d . .
N5 N 0.58573(15) 0.90837(11) 0.42545(8) 0.0223(4) Uani 1 1 d . .
N6 N 0.42267(14) 0.82493(11) 0.41429(8) 0.0214(4) Uani 1 1 d . .
N7 N 0.45551(13) 0.74540(10) 0.16579(7) 0.0132(4) Uani 1 1 d . .
N8 N 0.57225(13) 0.98422(10) 0.17364(7) 0.0129(3) Uani 1 1 d . .
C1 C 0.41021(15) 0.88920(12) 0.28325(9) 0.0126(4) Uani 1 1 d . .
C2 C 0.50513(16) 0.86511(12) 0.32231(9) 0.0138(4) Uani 1 1 d . .
C3 C 0.60312(16) 0.83940(12) 0.30079(9) 0.0137(4) Uani 1 1 d . .
C4 C 0.72034(16) 0.79885(13) 0.23550(9) 0.0155(4) Uani 1 1 d . .
C5 C 0.76881(17) 0.78166(14) 0.29813(10) 0.0201(5) Uani 1 1 d . .
H2 H 0.8385 0.7568 0.3098 0.024 Uiso 1 1 calc R U
C6 C 0.69889(16) 0.80670(13) 0.33780(9) 0.0184(4) Uani 1 1 d . .
H1 H 0.7108 0.8033 0.3822 0.022 Uiso 1 1 calc R U
C7 C 0.76459(16) 0.78025(13) 0.18032(9) 0.0163(4) Uani 1 1 d . .
C8 C 0.86839(16) 0.73031(14) 0.18572(9) 0.0199(5) Uani 1 1 d . .
C9 C 0.96781(18) 0.76187(16) 0.21167(10) 0.0274(5) Uani 1 1 d . .
C10 C 1.06229(19) 0.7136(2) 0.21918(11) 0.0386(7) Uani 1 1 d . .
H5 H 1.1291 0.7379 0.2376 0.046 Uiso 1 1 calc R U
C11 C 1.0567(2) 0.62932(19) 0.19923(12) 0.0420(7) Uani 1 1 d . .
H4 H 1.1206 0.5950 0.2042 0.050 Uiso 1 1 calc R U
C12 C 0.9605(2) 0.59360(17) 0.17217(12) 0.0373(6) Uani 1 1 d . .
H3 H 0.9571 0.5354 0.1583 0.045 Uiso 1 1 calc R U
C13 C 0.86904(18) 0.64520(15) 0.16589(11) 0.0275(5) Uani 1 1 d . .
C14 C 0.71192(16) 0.79976(13) 0.12040(9) 0.0152(4) Uani 1 1 d . .
C15 C 0.57774(16) 0.85100(12) 0.05152(9) 0.0140(4) Uani 1 1 d . .
C16 C 0.47165(16) 0.88646(12) 0.04151(9) 0.0142(4) Uani 1 1 d . .
C17 C 0.32670(15) 0.93016(12) 0.08444(9) 0.0132(4) Uani 1 1 d . .
C18 C 0.30682(16) 0.94688(13) 0.01857(9) 0.0177(4) Uani 1 1 d . .
H7 H 0.2432 0.9723 -0.0031 0.021 Uiso 1 1 calc R U
C19 C 0.39606(16) 0.91952(14) -0.00762(9) 0.0183(5) Uani 1 1 d . .
H6 H 0.4055 0.9222 -0.0507 0.022 Uiso 1 1 calc R U
C20 C 0.26385(15) 0.94463(12) 0.13323(9) 0.0139(4) Uani 1 1 d . .
C21 C 0.15586(16) 0.98612(13) 0.11681(9) 0.0154(4) Uani 1 1 d . .
C22 C 0.05875(17) 0.94143(13) 0.10567(10) 0.0213(5) Uani 1 1 d . .
C23 C -0.04074(17) 0.97991(15) 0.08970(11) 0.0279(5) Uani 1 1 d . .
H10 H -0.1053 0.9464 0.0832 0.033 Uiso 1 1 calc R U
C24 C -0.04428(18) 1.06853(15) 0.08341(11) 0.0281(5) Uani 1 1 d . .
H9 H -0.1123 1.0964 0.0726 0.034 Uiso 1 1 calc R U
C25 C 0.04994(17) 1.11749(15) 0.09266(10) 0.0251(5) Uani 1 1 d . .
H8 H 0.0479 1.1784 0.0879 0.030 Uiso 1 1 calc R U
C26 C 0.14628(16) 1.07467(14) 0.10894(10) 0.0189(5) Uani 1 1 d . .
C27 C 0.30093(15) 0.92670(12) 0.19633(9) 0.0135(4) Uani 1 1 d . .
C28 C 0.24283(16) 0.94082(13) 0.24908(9) 0.0169(4) Uani 1 1 d . .
H12 H 0.1709 0.9625 0.2474 0.020 Uiso 1 1 calc R U
C29 C 0.30844(16) 0.91793(13) 0.30160(9) 0.0169(4) Uani 1 1 d . .
H11 H 0.2905 0.9204 0.3432 0.020 Uiso 1 1 calc R U
C30 C 0.66227(16) 0.82564(13) 0.01679(9) 0.0187(5) Uani 1 1 d . .
H13 H 0.6619 0.8301 -0.0273 0.022 Uiso 1 1 calc R U
C31 C 0.74478(17) 0.79346(13) 0.05890(10) 0.0193(5) Uani 1 1 d . .
H14 H 0.8119 0.7710 0.0491 0.023 Uiso 1 1 calc R U
C32 C 0.50403(16) 0.86642(13) 0.39138(9) 0.0160(4) Uani 1 1 d . .
C33 C 0.5864(2) 0.90653(15) 0.48755(10) 0.0280(5) Uani 1 1 d . .
H15 H 0.6434 0.9352 0.5132 0.034 Uiso 1 1 calc R U
C34 C 0.5080(2) 0.86479(16) 0.51562(10) 0.0311(6) Uani 1 1 d . .
H16 H 0.5100 0.8632 0.5599 0.037 Uiso 1 1 calc R U
C35 C 0.42634(19) 0.82535(15) 0.47678(10) 0.0281(5) Uani 1 1 d . .
H17 H 0.3700 0.7971 0.4950 0.034 Uiso 1 1 calc R U
C36 C 0.51796(17) 0.67632(13) 0.18304(9) 0.0164(4) Uani 1 1 d . .
H18 H 0.5924 0.6853 0.1983 0.020 Uiso 1 1 calc R U
C37 C 0.47848(18) 0.59291(13) 0.17949(9) 0.0197(5) Uani 1 1 d . .
H22 H 0.5251 0.5460 0.1927 0.024 Uiso 1 1 calc R U
C38 C 0.37146(18) 0.57805(13) 0.15668(10) 0.0211(5) Uani 1 1 d . .
H19 H 0.3428 0.5212 0.1537 0.025 Uiso 1 1 calc R U
C39 C 0.30699(17) 0.64840(13) 0.13832(10) 0.0219(5) Uani 1 1 d . .
H20 H 0.2329 0.6405 0.1219 0.026 Uiso 1 1 calc R U
C40 C 0.35075(16) 0.73025(13) 0.14394(9) 0.0178(4) Uani 1 1 d . .
H21 H 0.3049 0.7780 0.1319 0.021 Uiso 1 1 calc R U
C41 C 0.67988(16) 0.99966(13) 0.17921(9) 0.0170(4) Uani 1 1 d . .
H27 H 0.7286 0.9521 0.1830 0.020 Uiso 1 1 calc R U
C42 C 0.72211(17) 1.08202(14) 0.17957(9) 0.0202(5) Uani 1 1 d . .
H26 H 0.7985 1.0905 0.1833 0.024 Uiso 1 1 calc R U
C43 C 0.65281(17) 1.15211(14) 0.17451(9) 0.0199(5) Uani 1 1 d . .
H25 H 0.6803 1.2094 0.1750 0.024 Uiso 1 1 calc R U
C44 C 0.54229(17) 1.13650(13) 0.16868(9) 0.0182(4) Uani 1 1 d . .
H24 H 0.4923 1.1832 0.1648 0.022 Uiso 1 1 calc R U
C45 C 0.50518(16) 1.05272(13) 0.16846(9) 0.0147(4) Uani 1 1 d . .
H23 H 0.4290 1.0429 0.1645 0.018 Uiso 1 1 calc R U
C46 C 0.0611(3) 0.6518(2) -0.10664(14) 0.0519(8) Uani 1 1 d . .
H28 H 0.0712 0.6391 -0.1487 0.062 Uiso 1 1 calc R U
C47 C -0.0283(3) 0.6203(2) -0.08238(16) 0.0589(9) Uani 1 1 d . .
H32 H -0.0801 0.5861 -0.1077 0.071 Uiso 1 1 calc R U
C48 C -0.0430(2) 0.63834(19) -0.02117(16) 0.0545(8) Uani 1 1 d . .
H30 H -0.1046 0.6162 -0.0043 0.065 Uiso 1 1 calc R U
C49 C 0.0316(2) 0.68838(18) 0.01552(13) 0.0417(7) Uani 1 1 d . .
H29 H 0.0216 0.7007 0.0577 0.050 Uiso 1 1 calc R U
C50 C 0.1209(2) 0.72059(17) -0.00895(12) 0.0374(6) Uani 1 1 d . .
H33 H 0.1719 0.7558 0.0161 0.045 Uiso 1 1 calc R U
C51 C 0.1362(2) 0.70165(19) -0.07014(12) 0.0435(7) Uani 1 1 d . .
H31 H 0.1983 0.7230 -0.0869 0.052 Uiso 1 1 calc R U

loop_
_atom_site_aniso_label
_atom_site_aniso_U_11
_atom_site_aniso_U_22
_atom_site_aniso_U_33
_atom_site_aniso_U_23
_atom_site_aniso_U_13
_atom_site_aniso_U_12
Co1 0.01301(14) 0.01056(14) 0.00963(13) 0.00053(11) 0.00233(10) 0.00172(10)
F1 0.0229(7) 0.0470(9) 0.0370(8) -0.0039(7) -0.0007(6) -0.0046(6)
F2 0.0344(8) 0.0219(8) 0.0569(10) -0.0031(7) 0.0126(7) 0.0019(6)
F3 0.0249(7) 0.0168(7) 0.0515(9) 0.0037(6) 0.0015(6) -0.0041(5)
F4 0.0201(7) 0.0168(7) 0.0425(8) -0.0025(6) 0.0011(6) -0.0028(5)
N1 0.0146(8) 0.0107(8) 0.0109(8) 0.0006(7) 0.0020(6) 0.0008(6)
N2 0.0148(9) 0.0118(9) 0.0122(8) 0.0014(7) 0.0015(7) 0.0016(7)
N3 0.0159(9) 0.0118(9) 0.0119(8) 0.0015(7) 0.0029(7) 0.0026(7)
N4 0.0148(8) 0.0120(9) 0.0103(8) -0.0001(7) 0.0015(6) 0.0012(7)
N5 0.0330(11) 0.0200(10) 0.0130(9) -0.0003(8) -0.0009(8) 0.0000(8)
N6 0.0291(10) 0.0205(10) 0.0161(9) 0.0040(8) 0.0088(8) 0.0035(8)
N7 0.0178(9) 0.0130(9) 0.0096(8) -0.0003(7) 0.0048(7) 0.0016(7)
N8 0.0164(9) 0.0143(9) 0.0082(8) 0.0005(7) 0.0022(6) 0.0002(7)
C1 0.0190(10) 0.0072(10) 0.0121(10) -0.0003(8) 0.0042(8) -0.0014(8)
C2 0.0211(11) 0.0083(10) 0.0125(10) -0.0004(8) 0.0039(8) -0.0034(8)
C3 0.0190(11) 0.0103(10) 0.0113(10) 0.0029(8) 0.0006(8) -0.0007(8)
C4 0.0150(10) 0.0129(10) 0.0184(11) 0.0044(8) 0.0016(8) 0.0030(8)
C5 0.0162(11) 0.0219(12) 0.0214(11) 0.0058(9) -0.0010(9) 0.0031(9)
C6 0.0223(11) 0.0192(11) 0.0131(10) 0.0049(9) -0.0003(8) 0.0008(9)
C7 0.0148(10) 0.0127(11) 0.0216(11) 0.0028(9) 0.0034(8) 0.0014(8)
C8 0.0183(11) 0.0245(12) 0.0181(11) 0.0090(9) 0.0067(9) 0.0071(9)
C9 0.0245(13) 0.0341(14) 0.0242(12) 0.0056(11) 0.0061(10) 0.0053(10)
C10 0.0172(12) 0.069(2) 0.0296(14) 0.0129(13) 0.0028(10) 0.0100(12)
C11 0.0346(15) 0.057(2) 0.0370(15) 0.0201(14) 0.0159(12) 0.0291(14)
C12 0.0410(16) 0.0329(15) 0.0416(15) 0.0140(12) 0.0196(13) 0.0207(12)
C13 0.0274(13) 0.0258(13) 0.0316(13) 0.0096(10) 0.0124(10) 0.0085(10)
C14 0.0159(10) 0.0123(10) 0.0186(11) 0.0004(8) 0.0064(8) 0.0023(8)
C15 0.0193(11) 0.0119(10) 0.0112(9) -0.0002(8) 0.0029(8) -0.0003(8)
C16 0.0190(10) 0.0121(10) 0.0119(10) -0.0025(8) 0.0038(8) -0.0014(8)
C17 0.0138(10) 0.0116(10) 0.0135(10) -0.0009(8) -0.0012(8) 0.0000(8)
C18 0.0190(11) 0.0173(11) 0.0151(10) 0.0003(9) -0.0043(8) 0.0014(8)
C19 0.0222(11) 0.0224(12) 0.0099(10) 0.0004(9) 0.0010(8) 0.0008(9)
C20 0.0140(10) 0.0108(10) 0.0167(10) -0.0010(8) 0.0011(8) 0.0002(8)
C21 0.0164(10) 0.0180(11) 0.0117(10) -0.0011(8) 0.0011(8) 0.0011(8)
C22 0.0240(12) 0.0158(12) 0.0241(12) 0.0013(9) 0.0036(9) -0.0007(9)
C23 0.0141(11) 0.0302(14) 0.0381(14) -0.0018(11) -0.0016(10) -0.0032(9)
C24 0.0170(11) 0.0317(14) 0.0338(13) -0.0026(11) -0.0038(10) 0.0085(10)
C25 0.0247(12) 0.0202(12) 0.0289(13) -0.0008(10) -0.0025(10) 0.0065(9)
C26 0.0160(11) 0.0207(12) 0.0198(11) -0.0040(9) 0.0011(8) -0.0027(9)
C27 0.0137(10) 0.0096(10) 0.0173(10) 0.0000(8) 0.0022(8) 0.0007(8)
C28 0.0150(10) 0.0162(11) 0.0205(11) -0.0007(9) 0.0058(8) 0.0010(8)
C29 0.0212(11) 0.0161(11) 0.0151(10) -0.0020(8) 0.0088(9) -0.0014(8)
C30 0.0247(12) 0.0187(12) 0.0141(10) -0.0011(9) 0.0079(9) -0.0001(9)
C31 0.0189(11) 0.0190(12) 0.0218(11) 0.0001(9) 0.0096(9) 0.0031(9)
C32 0.0251(11) 0.0105(10) 0.0123(10) 0.0014(8) 0.0021(8) 0.0049(9)
C33 0.0423(15) 0.0239(13) 0.0158(11) -0.0044(10) -0.0035(10) 0.0034(10)
C34 0.0467(15) 0.0348(14) 0.0128(11) 0.0017(10) 0.0074(10) 0.0112(12)
C35 0.0363(14) 0.0320(14) 0.0182(11) 0.0089(10) 0.0123(10) 0.0084(11)
C36 0.0213(11) 0.0158(11) 0.0126(10) -0.0016(8) 0.0042(8) 0.0031(8)
C37 0.0327(13) 0.0119(11) 0.0156(11) 0.0013(9) 0.0065(9) 0.0054(9)
C38 0.0325(13) 0.0119(11) 0.0205(11) -0.0030(9) 0.0093(10) -0.0043(9)
C39 0.0206(11) 0.0202(12) 0.0257(12) -0.0024(10) 0.0058(9) -0.0034(9)
C40 0.0181(11) 0.0160(11) 0.0198(11) 0.0015(9) 0.0049(9) 0.0027(8)
C41 0.0175(11) 0.0191(11) 0.0143(10) 0.0009(9) 0.0009(8) 0.0017(8)
C42 0.0190(11) 0.0235(12) 0.0180(11) 0.0001(9) 0.0021(9) -0.0059(9)
C43 0.0311(13) 0.0156(11) 0.0131(10) -0.0005(9) 0.0027(9) -0.0053(9)
C44 0.0256(12) 0.0151(11) 0.0145(10) 0.0009(9) 0.0050(9) 0.0038(9)
C45 0.0168(10) 0.0155(11) 0.0119(10) 0.0006(8) 0.0017(8) 0.0003(8)
C46 0.063(2) 0.054(2) 0.0371(16) -0.0079(14) -0.0012(15) 0.0285(16)
C47 0.053(2) 0.047(2) 0.072(2) -0.0247(17) -0.0124(17) 0.0155(15)
C48 0.0409(17) 0.0458(19) 0.078(2) -0.0109(17) 0.0115(16) 0.0043(14)
C49 0.0414(16) 0.0470(17) 0.0376(15) -0.0004(13) 0.0087(13) 0.0112(13)
C50 0.0319(14) 0.0452(17) 0.0336(14) 0.0044(12) -0.0012(11) 0.0103(12)
C51 0.0421(16) 0.0525(18) 0.0369(15) 0.0100(14) 0.0081(13) 0.0213(14)

loop_
_atom_type_symbol
_atom_type_description
_atom_type_scat_dispersion_real
_atom_type_scat_dispersion_imag
_atom_type_scat_source
C C 0.0033 0.0016 'International Tables Vol C Tables 4.2.6.8 and 6.1.1.4'
H H 0.0000 0.0000 'International Tables Vol C Tables 4.2.6.8 and 6.1.1.4'
N N 0.0061 0.0033 'International Tables Vol C Tables 4.2.6.8 and 6.1.1.4'
F F 0.0171 0.0103 'International Tables Vol C Tables 4.2.6.8 and 6.1.1.4'
Co Co 0.3494 0.9721 'International Tables Vol C Tables 4.2.6.8 and 6.1.1.4'

loop_
_geom_angle_atom_site_label_1
_geom_angle_atom_site_label_2
_geom_angle_atom_site_label_3
_geom_angle
N4 Co1 N3 81.48(7)
N4 Co1 N2 172.51(7)
N3 Co1 N2 91.29(7)
N4 Co1 N1 91.54(7)
N3 Co1 N1 172.91(7)
N2 Co1 N1 95.72(7)
N4 Co1 N7 90.82(7)
N3 Co1 N7 90.31(7)
N2 Co1 N7 91.20(7)
N1 Co1 N7 88.51(6)
N4 Co1 N8 88.48(7)
N3 Co1 N8 89.60(7)
N2 Co1 N8 89.50(7)
N1 Co1 N8 91.49(7)
N7 Co1 N8 179.29(7)
C1 N1 C27 108.78(15)
C1 N1 Co1 125.36(13)
C27 N1 Co1 125.85(13)
C3 N2 C4 108.18(16)
C3 N2 Co1 125.52(13)
C4 N2 Co1 126.17(13)
C14 N3 C15 110.10(15)
C14 N3 Co1 132.86(13)
C15 N3 Co1 117.03(13)
C17 N4 C16 109.72(16)
C17 N4 Co1 132.68(13)
C16 N4 Co1 117.22(13)
C33 N5 C32 116.45(19)
C35 N6 C32 115.75(19)
C40 N7 C36 117.01(17)
C40 N7 Co1 120.85(13)
C36 N7 Co1 122.13(14)
C45 N8 C41 117.57(17)
C45 N8 Co1 121.18(13)
C41 N8 Co1 121.22(13)
N1 C1 C2 124.15(17)
N1 C1 C29 107.76(17)
C2 C1 C29 127.92(17)
C1 C2 C3 124.68(17)
C1 C2 C32 118.69(17)
C3 C2 C32 116.63(17)
N2 C3 C2 124.39(17)
N2 C3 C6 108.22(16)
C2 C3 C6 127.16(17)
N2 C4 C7 125.72(18)
N2 C4 C5 107.52(16)
C7 C4 C5 126.71(18)
C6 C5 C4 108.37(18)
C6 C5 H2 125.8
C4 C5 H2 125.8
C5 C6 C3 107.69(18)
C5 C6 H1 126.2
C3 C6 H1 126.2
C4 C7 C14 123.23(18)
C4 C7 C8 117.86(18)
C14 C7 C8 118.68(17)
C9 C8 C13 115.0(2)
C9 C8 C7 124.5(2)
C13 C8 C7 120.5(2)
F1 C9 C8 117.67(19)
F1 C9 C10 118.5(2)
C8 C9 C10 123.9(2)
C11 C10 C9 118.0(2)
C11 C10 H5 121.0
C9 C10 H5 121.0
C10 C11 C12 121.5(2)
C10 C11 H4 119.3
C12 C11 H4 119.3
C11 C12 C13 117.8(3)
C11 C12 H3 121.1
C13 C12 H3 121.1
F2 C13 C12 117.8(2)
F2 C13 C8 118.33(19)
C12 C13 C8 123.9(2)
N3 C14 C7 120.46(17)
N3 C14 C31 106.75(17)
C7 C14 C31 132.73(18)
N3 C15 C30 108.14(17)
N3 C15 C16 112.24(16)
C30 C15 C16 139.62(18)
N4 C16 C19 107.97(17)
N4 C16 C15 111.85(17)
C19 C16 C15 140.15(18)
N4 C17 C20 120.68(17)
N4 C17 C18 107.30(16)
C20 C17 C18 132.03(18)
C19 C18 C17 107.67(18)
C19 C18 H7 126.2
C17 C18 H7 126.2
C18 C19 C16 107.33(17)
C18 C19 H6 126.3
C16 C19 H6 126.3
C17 C20 C27 123.11(18)
C17 C20 C21 117.43(17)
C27 C20 C21 119.35(17)
C22 C21 C26 114.54(18)
C22 C21 C20 124.22(19)
C26 C21 C20 121.18(18)
F3 C22 C23 118.70(19)
F3 C22 C21 117.24(18)
C23 C22 C21 124.1(2)
C22 C23 C24 118.2(2)
C22 C23 H10 120.9
C24 C23 H10 120.9
C23 C24 C25 121.0(2)
C23 C24 H9 119.5
C25 C24 H9 119.5
C26 C25 C24 117.5(2)
C26 C25 H8 121.2
C24 C25 H8 121.2
F4 C26 C25 118.37(19)
F4 C26 C21 117.01(18)
C25 C26 C21 124.6(2)
N1 C27 C20 125.81(17)
N1 C27 C28 107.42(16)
C20 C27 C28 126.70(18)
C29 C28 C27 108.11(17)
C29 C28 H12 125.9
C27 C28 H12 125.9
C28 C29 C1 107.93(17)
C28 C29 H11 126.0
C1 C29 H11 126.0
C31 C30 C15 107.01(18)
C31 C30 H13 126.5
C15 C30 H13 126.5
C30 C31 C14 107.99(17)
C30 C31 H14 126.0
C14 C31 H14 126.0
N5 C32 N6 125.66(18)
N5 C32 C2 116.79(17)
N6 C32 C2 117.54(18)
N5 C33 C34 122.4(2)
N5 C33 H15 118.8
C34 C33 H15 118.8
C33 C34 C35 116.9(2)
C33 C34 H16 121.6
C35 C34 H16 121.6
N6 C35 C34 122.8(2)
N6 C35 H17 118.6
C34 C35 H17 118.6
N7 C36 C37 122.81(19)
N7 C36 H18 118.6
C37 C36 H18 118.6
C38 C37 C36 119.73(19)
C38 C37 H22 120.1
C36 C37 H22 120.1
C37 C38 C39 117.90(19)
C37 C38 H19 121.1
C39 C38 H19 121.1
C40 C39 C38 119.6(2)
C40 C39 H20 120.2
C38 C39 H20 120.2
N7 C40 C39 122.89(19)
N7 C40 H21 118.6
C39 C40 H21 118.6
N8 C41 C42 122.44(19)
N8 C41 H27 118.8
C42 C41 H27 118.8
C41 C42 C43 119.71(19)
C41 C42 H26 120.1
C43 C42 H26 120.1
C42 C43 C44 118.01(19)
C42 C43 H25 121.0
C44 C43 H25 121.0
C45 C44 C43 119.51(19)
C45 C44 H24 120.2
C43 C44 H24 120.2
N8 C45 C44 122.76(18)
N8 C45 H23 118.6
C44 C45 H23 118.6
C47 C46 C51 120.2(3)
C47 C46 H28 119.9
C51 C46 H28 119.9
C46 C47 C48 120.0(3)
C46 C47 H32 120.0
C48 C47 H32 120.0
C49 C48 C47 120.0(3)
C49 C48 H30 120.0
C47 C48 H30 120.0
C48 C49 C50 120.0(3)
C48 C49 H29 120.0
C50 C49 H29 120.0
C49 C50 C51 119.9(3)
C49 C50 H33 120.0
C51 C50 H33 120.0
C46 C51 C50 119.8(3)
C46 C51 H31 120.1
C50 C51 H31 120.1

loop_
_geom_bond_atom_site_label_1
_geom_bond_atom_site_label_2
_geom_bond_distance
Co1 N4 1.8675(16)
Co1 N3 1.8724(15)
Co1 N2 1.8931(16)
Co1 N1 1.9020(15)
Co1 N7 1.9809(16)
Co1 N8 1.9898(16)
F1 C9 1.357(3)
F2 C13 1.353(3)
F3 C22 1.354(2)
F4 C26 1.358(2)
N1 C1 1.372(2)
N1 C27 1.386(2)
N2 C3 1.369(2)
N2 C4 1.390(2)
N3 C14 1.358(2)
N3 C15 1.362(2)
N4 C17 1.358(2)
N4 C16 1.365(2)
N5 C33 1.335(3)
N5 C32 1.341(3)
N6 C35 1.339(3)
N6 C32 1.341(3)
N7 C40 1.345(3)
N7 C36 1.346(3)
N8 C45 1.345(2)
N8 C41 1.346(2)
C1 C2 1.407(3)
C1 C29 1.439(3)
C2 C3 1.411(3)
C2 C32 1.487(3)
C3 C6 1.436(3)
C4 C7 1.399(3)
C4 C5 1.429(3)
C5 C6 1.348(3)
C5 H2 0.9500
C6 H1 0.9500
C7 C14 1.402(3)
C7 C8 1.494(3)
C8 C9 1.377(3)
C8 C13 1.387(3)
C9 C10 1.382(3)
C10 C11 1.374(4)
C10 H5 0.9500
C11 C12 1.376(4)
C11 H4 0.9500
C12 C13 1.380(3)
C12 H3 0.9500
C14 C31 1.435(3)
C15 C30 1.417(3)
C15 C16 1.417(3)
C16 C19 1.417(3)
C17 C20 1.402(3)
C17 C18 1.431(3)
C18 C19 1.371(3)
C18 H7 0.9500
C19 H6 0.9500
C20 C27 1.404(3)
C20 C21 1.487(3)
C21 C22 1.384(3)
C21 C26 1.386(3)
C22 C23 1.374(3)
C23 C24 1.380(3)
C23 H10 0.9500
C24 C25 1.386(3)
C24 H9 0.9500
C25 C26 1.373(3)
C25 H8 0.9500
C27 C28 1.435(3)
C28 C29 1.353(3)
C28 H12 0.9500
C29 H11 0.9500
C30 C31 1.372(3)
C30 H13 0.9500
C31 H14 0.9500
C33 C34 1.371(3)
C33 H15 0.9500
C34 C35 1.372(3)
C34 H16 0.9500
C35 H17 0.9500
C36 C37 1.381(3)
C36 H18 0.9500
C37 C38 1.375(3)
C37 H22 0.9500
C38 C39 1.380(3)
C38 H19 0.9500
C39 C40 1.379(3)
C39 H20 0.9500
C40 H21 0.9500
C41 C42 1.379(3)
C41 H27 0.9500
C42 C43 1.381(3)
C42 H26 0.9500
C43 C44 1.382(3)
C43 H25 0.9500
C44 C45 1.378(3)
C44 H24 0.9500
C45 H23 0.9500
C46 C47 1.373(4)
C46 C51 1.377(4)
C46 H28 0.9500
C47 C48 1.380(4)
C47 H32 0.9500
C48 C49 1.377(4)
C48 H30 0.9500
C49 C50 1.378(4)
C49 H29 0.9500
C50 C51 1.384(3)
C50 H33 0.9500
C51 H31 0.9500
